data_1561583
loop_
_publ_author_name
'Leith, Gabrielle A.'
'Rice, Allison M.'
'Yarbrough, Brandon J.'
'Kittikhunnatham, Preecha'
'Mathur, Abhijai'
'Morris, Nicholas A.'
'Francis, Megan J.'
'Berseneva, Anna A.'
'Dhull, Poonam'
'Adams, Richard D.'
'Bobo, M. Victoria'
'Vannucci, Aaron A.'
'Smith, Mark D.'
'Garashchuk, Sophya'
'Shustova, Natalia B.'

_publ_section_title
;
 &quot;Broken-hearted&quot; carbon bowl <i>via</i> electron shuttle
 reaction: energetics and electron coupling.
;
_journal_issue 19
_journal_name_full 'Chemical science'
_journal_page_first 6600
_journal_page_last 6606
_journal_paper_doi 10.1039/d0sc06755e
_journal_volume 12
_journal_year 2021
_chemical_formula_moiety 'C20 H10, C20 H14, 2(C6 H2 N2)'
_chemical_formula_sum 'C52 H28 N4'
_chemical_formula_weight 708.78
_space_group_crystal_system triclinic
_space_group_IT_number 2
_space_group_name_Hall '-P 1'
_space_group_name_H-M_alt 'P -1'
_atom_sites_solution_hydrogens geom
_atom_sites_solution_primary dual
_audit_creation_date 2016-09-21
_audit_creation_method
;
Olex2 1.2
(compiled 2016.09.09 svn.r3337 for OlexSys, GUI svn.r5227)
;
_audit_update_record
;
2021-02-19 deposited with the CCDC.	2021-03-31 downloaded from the CCDC.
;
_cell_angle_alpha 88.442(3)
_cell_angle_beta 84.692(3)
_cell_angle_gamma 69.641(3)
_cell_formula_units_Z 2
_cell_length_a 10.5126(12)
_cell_length_b 13.2993(15)
_cell_length_c 13.3298(15)
_cell_measurement_reflns_used 8512
_cell_measurement_temperature 100(2)
_cell_measurement_theta_max 26.07
_cell_measurement_theta_min 2.24
_cell_volume 1739.7(3)
_computing_cell_refinement 'SAINT v8.37A (Bruker, 2015)'
_computing_data_collection 'Bruker APEX3 v2016.5-0 (Bruker, 2016)'
_computing_data_reduction 'SAINT v8.37A (Bruker, 2015)'
_computing_molecular_graphics 'Olex2 (Dolomanov et al., 2009)'
_computing_publication_material 'Olex2 (Dolomanov et al., 2009)'
_computing_structure_refinement 'XL (Sheldrick, 2008)'
_computing_structure_solution 'ShelXT (Sheldrick, 2015)'
_diffrn_ambient_temperature 100(2)
_diffrn_detector 'Bruker PHOTON-100 area detector'
_diffrn_detector_area_resol_mean 10.4
_diffrn_detector_type 'CMOS area detector'
_diffrn_measured_fraction_theta_full 0.999
_diffrn_measured_fraction_theta_max 0.999
_diffrn_measurement_device 'three-circle diffractometer'
_diffrn_measurement_device_type 'Bruker D8 Quest'
_diffrn_measurement_method '\w and \f scans'
_diffrn_radiation_monochromator 'mirror optics'
_diffrn_radiation_probe x-ray
_diffrn_radiation_type MoK\a
_diffrn_radiation_wavelength 0.71073
_diffrn_reflns_av_R_equivalents 0.0702
_diffrn_reflns_av_unetI/netI 0.0680
_diffrn_reflns_Laue_measured_fraction_full 0.999
_diffrn_reflns_Laue_measured_fraction_max 0.999
_diffrn_reflns_limit_h_max 12
_diffrn_reflns_limit_h_min -12
_diffrn_reflns_limit_k_max 15
_diffrn_reflns_limit_k_min -15
_diffrn_reflns_limit_l_max 15
_diffrn_reflns_limit_l_min 0
_diffrn_reflns_number 6143
_diffrn_reflns_point_group_measured_fraction_full 0.999
_diffrn_reflns_point_group_measured_fraction_max 0.999
_diffrn_reflns_theta_full 25.026
_diffrn_reflns_theta_max 25.026
_diffrn_reflns_theta_min 2.235
_diffrn_source 'microfocus sealed X-ray tube'
_diffrn_source_type 'Incoatec I\ms'
_diffrn_standards_number 0
_exptl_absorpt_coefficient_mu 0.080
_exptl_absorpt_correction_T_max 0.7454
_exptl_absorpt_correction_T_min 0.6530
_exptl_absorpt_correction_type multi-scan
_exptl_absorpt_process_details
;
 TWINABS-2012/1 (Bruker,2012) was used for absorption correction.
 
For component 1:
 wR2(int) was 0.1314 before and 0.0504 after correction.
 The Ratio of minimum to maximum transmission not present.
 The \l/2 correction factor is Not present
 
For component 2:
 wR2(int) was 0.1492 before and 0.0511 after correction.
 The Ratio of minimum to maximum transmission not present.
 The \l/2 correction factor is Not present
;
_exptl_crystal_colour 'dark brown'
_exptl_crystal_colour_modifier dark
_exptl_crystal_colour_primary brown
_exptl_crystal_density_diffrn 1.353
_exptl_crystal_description needle
_exptl_crystal_F_000 736
_exptl_crystal_size_max 0.4
_exptl_crystal_size_mid 0.06
_exptl_crystal_size_min 0.06
_refine_diff_density_max 0.432
_refine_diff_density_min -0.298
_refine_diff_density_rms 0.049
_refine_ls_extinction_coef 0.0093(17)
_refine_ls_extinction_expression Fc^*^=kFc[1+0.001xFc^2^\l^3^/sin(2\q)]^-1/4^
_refine_ls_extinction_method 'SHELXL-2014/7 (Sheldrick 2014'
_refine_ls_goodness_of_fit_ref 1.019
_refine_ls_hydrogen_treatment constr
_refine_ls_matrix_type full
_refine_ls_number_parameters 666
_refine_ls_number_reflns 6143
_refine_ls_number_restraints 367
_refine_ls_restrained_S_all 0.998
_refine_ls_R_factor_all 0.1261
_refine_ls_R_factor_gt 0.0622
_refine_ls_shift/su_max 0.000
_refine_ls_shift/su_mean 0.000
_refine_ls_structure_factor_coef Fsqd
_refine_ls_weighting_details 'w=1/[\s^2^(Fo^2^)+(0.0707P)^2^+0.5608P] where P=(Fo^2^+2Fc^2^)/3'
_refine_ls_weighting_scheme calc
_refine_ls_wR_factor_gt 0.1365
_refine_ls_wR_factor_ref 0.1637
_reflns_Friedel_coverage 0.000
_reflns_number_gt 3713
_reflns_number_total 6143
_reflns_threshold_expression 'I > 2\s(I)'
_cod_data_source_file d0sc06755e2.cif
_cod_data_source_block twin5
_cod_depositor_comments 'Adding full bibliography for 1561583--1561587.cif.'
_cod_database_code 1561583
_shelx_space_group_comment
;
The symmetry employed for this shelxl refinement is uniquely defined
by the following loop, which should always be used as a source of
symmetry information in preference to the above space-group names.
They are only intended as comments.
;
_shelx_estimated_absorpt_t_max 0.995
_shelx_estimated_absorpt_t_min 0.969
_olex2_refinement_description
;
1. Twinned data refinement
 Scales: 0.633(3) 0.367(3)
2. Fixed Uiso
 At 1.2 times of:
  All C(H) groups
 At 1.5 times of:
  All C(H,H,H) groups
3. Restrained distances
 H50A-H8B
 2.1 with sigma of 0.02
 H49C-H50A
 -2.1 with sigma of 0.02
 C2A-C1A \\sim C3A-C2A \\sim C4A-C3A \\sim C5A-C4A \\sim C5A-C1A \\sim C4B-C3B
\\sim C5B-C4B \\sim C5B-C1B
 \\sim C2B-C1B \\sim C3B-C2B
 with sigma of 0.02
 C4B-C15B \\sim C5B-C18B \\sim C6B-C1B \\sim C9B-C2B \\sim C5A-C18A \\sim
C3B-C12B \\sim C6A-C1A \\sim C9A-
 C2A \\sim C3A-C12A \\sim C4A-C15A
 with sigma of 0.02
 C15B-C14B \\sim C16B-C15B \\sim C18B-C17B \\sim C19B-C18B \\sim C6B-C20B \\sim
C7B-C6B \\sim C9B-C8B
 \\sim C9B-C10B \\sim C12B-C11B \\sim C13B-C12B \\sim C6A-C20A \\sim C7A-C6A
\\sim C9A-C8A \\sim C9A-C10A ~
 C12A-C11A \\sim C13A-C12A \\sim C15A-C14A \\sim C16A-C15A \\sim C19A-C18A
\\sim C18A-C17A
 with sigma of 0.02
 C8A-C7A \\sim C20A-C19A \\sim C17A-C16A \\sim C14A-C13A \\sim C11A-C10A \\sim
C14B-C13B \\sim C17B-
 C16B \\sim C20B-C19B \\sim C8B-C7B \\sim C11B-C10B
 with sigma of 0.02
4. Uiso/Uaniso restraints and constraints
Uanis(C10B) = Uanis(C17A)
Uanis(C5A) = Uanis(C3B)
Uanis(C2B) = Uanis(C4A)
Uanis(C16B) = Uanis(C8A)
5. Same fragment restrains
{C1A, C2A, C3A, C4A, C5A, C6A, C7A, C8A, C9A, C10A, C11A, C12A, C13A, C14A,
C15A, C16A, C17A, C18A, C19A, C20A} sigma for 1-2: 0.02, 1-3: 0.04
as
{C1B, C2B, C3B, C4B, C5B, C6B, C7B, C8B, C9B, C10B, C11B, C12B, C13B, C14B,
C15B, C16B, C17B, C18B, C19B, C20B}
6. Others
 Sof(C1B)=Sof(C2B)=Sof(C3B)=Sof(C4B)=Sof(C5B)=Sof(C6B)=Sof(C7B)=Sof(H7B)=
 Sof(C8B)=Sof(H8B)=Sof(C9B)=Sof(C10B)=Sof(H10B)=Sof(C11B)=Sof(H11B)=Sof(C12B)=
 Sof(C13B)=Sof(H13B)=Sof(C14B)=Sof(H14B)=Sof(C15B)=Sof(C16B)=Sof(H16B)=
 Sof(C17B)=Sof(H17B)=Sof(C18B)=Sof(C19B)=Sof(H19B)=Sof(C20B)=Sof(H20B)=1-FVAR(1)
 Sof(C1A)=Sof(C2A)=Sof(C3A)=Sof(C4A)=Sof(C5A)=Sof(C6A)=Sof(C7A)=Sof(H7A)=
 Sof(C8A)=Sof(H8A)=Sof(C9A)=Sof(C10A)=Sof(H10A)=Sof(C11A)=Sof(H11A)=Sof(C12A)=
 Sof(C13A)=Sof(H13A)=Sof(C14A)=Sof(H14A)=Sof(C15A)=Sof(C16A)=Sof(H16A)=
 Sof(C17A)=Sof(H17A)=Sof(C18A)=Sof(C19A)=Sof(H19A)=Sof(C20A)=Sof(H20A)=FVAR(1)
7.a Aromatic/amide H refined with riding coordinates:
 C7A(H7A), C8A(H8A), C10A(H10A), C11A(H11A), C13A(H13A), C14A(H14A),
 C16A(H16A), C17A(H17A), C19A(H19A), C20A(H20A), C7B(H7B), C8B(H8B), C10B(H10B),
  C11B(H11B), C13B(H13B), C14B(H14B), C16B(H16B), C17B(H17B), C19B(H19B),
 C20B(H20B), C37(H37), C38(H38), C40(H40), C41(H41), C44(H44), C45(H45),
 C47(H47), C48(H48), C51(H51), C52(H52), C57(H57), C58(H58)
7.b Idealised Me refined as rotating group:
 C49(H49A,H49B,H49C), C50(H50A,H50B,H50C)
;
_shelx_shelxl_version_number 2014/7
_olex2_submission_special_instructions 'No special instructions were received'

loop_
_space_group_symop_operation_xyz
'x, y, z'
'-x, -y, -z'

loop_
_atom_site_label
_atom_site_type_symbol
_atom_site_fract_x
_atom_site_fract_y
_atom_site_fract_z
_atom_site_U_iso_or_equiv
_atom_site_adp_type
_atom_site_occupancy
_atom_site_site_symmetry_order
_atom_site_calc_flag
_atom_site_refinement_flags_posn
_atom_site_refinement_flags_adp
_atom_site_refinement_flags_occupancy
_atom_site_disorder_assembly
_atom_site_disorder_group
C1A C 0.4173(8) 0.0545(7) 0.7977(6) 0.045(2) Uani 0.611(5) 1 d D . P A 1
C2A C 0.2998(11) 0.0323(9) 0.8342(5) 0.039(2) Uani 0.611(5) 1 d D . P A 1
C3A C 0.2353(9) 0.0188(8) 0.7491(6) 0.034(2) Uani 0.611(5) 1 d D . P A 1
C4A C 0.3144(11) 0.0334(14) 0.6620(6) 0.0400(15) Uani 0.611(5) 1 d D . P A 1
C5A C 0.4264(19) 0.0562(19) 0.6920(6) 0.0407(12) Uani 0.611(5) 1 d D . P A 1
C6A C 0.4735(14) 0.1107(11) 0.8556(8) 0.045(3) Uani 0.611(5) 1 d D . P A 1
C7A C 0.4134(6) 0.1350(5) 0.9575(5) 0.0531(18) Uani 0.611(5) 1 d D . P A 1
H7A H 0.4550 0.1650 1.0030 0.064 Uiso 0.611(5) 1 calc R . P A 1
C8A C 0.2981(12) 0.1155(12) 0.9893(7) 0.054(3) Uani 0.611(5) 1 d D . P A 1
H8A H 0.2607 0.1338 1.0568 0.065 Uiso 0.611(5) 1 calc R . P A 1
C9A C 0.2283(8) 0.0683(5) 0.9257(5) 0.0454(19) Uani 0.611(5) 1 d D . P A 1
C10A C 0.0896(9) 0.0741(9) 0.9333(8) 0.053(3) Uani 0.611(5) 1 d D . P A 1
H10A H 0.0388 0.0880 0.9973 0.063 Uiso 0.611(5) 1 calc R . P A 1
C11A C 0.0267(13) 0.0604(16) 0.8510(9) 0.051(3) Uani 0.611(5) 1 d D . P A 1
H11A H -0.0658 0.0649 0.8604 0.062 Uiso 0.611(5) 1 calc R . P A 1
C12A C 0.0966(6) 0.0393(4) 0.7509(4) 0.0505(17) Uani 0.611(5) 1 d D . P A 1
C13A C 0.0444(14) 0.0594(16) 0.6530(7) 0.051(3) Uani 0.611(5) 1 d D . P A 1
H13A H -0.0453 0.0606 0.6461 0.061 Uiso 0.611(5) 1 calc R . P A 1
C14A C 0.1211(13) 0.0770(18) 0.5690(10) 0.063(4) Uani 0.611(5) 1 d D . P A 1
H14A H 0.0811 0.0935 0.5068 0.076 Uiso 0.611(5) 1 calc R . P A 1
C15A C 0.2608(9) 0.0709(7) 0.5731(6) 0.055(3) Uani 0.611(5) 1 d D . P A 1
C16A C 0.3390(15) 0.1187(10) 0.5075(8) 0.073(4) Uani 0.611(5) 1 d D . P A 1
H16A H 0.3147 0.1364 0.4407 0.087 Uiso 0.611(5) 1 calc R . P A 1
C17A C 0.448(3) 0.140(3) 0.5383(12) 0.072(3) Uani 0.611(5) 1 d D . P A 1
H17A H 0.4970 0.1708 0.4914 0.087 Uiso 0.611(5) 1 calc R . P A 1
C18A C 0.4925(10) 0.1165(7) 0.6381(7) 0.058(3) Uani 0.611(5) 1 d D . P A 1
C19A C 0.5702(7) 0.1603(5) 0.6948(6) 0.071(3) Uani 0.611(5) 1 d D . P A 1
H19A H 0.6306 0.1913 0.6601 0.085 Uiso 0.611(5) 1 calc R . P A 1
C20A C 0.5595(16) 0.1587(13) 0.7970(7) 0.057(3) Uani 0.611(5) 1 d D . P A 1
H20A H 0.6110 0.1907 0.8315 0.068 Uiso 0.611(5) 1 calc R . P A 1
C1B C 0.2151(9) 0.0236(6) 0.6886(8) 0.031(2) Uani 0.389(5) 1 d D . P A 2
C2B C 0.326(2) 0.043(2) 0.6349(11) 0.0400(15) Uani 0.389(5) 1 d D . P A 2
C3B C 0.411(3) 0.050(3) 0.7082(10) 0.0407(12) Uani 0.389(5) 1 d D . P A 2
C4B C 0.3504(14) 0.0395(11) 0.8051(8) 0.041(4) Uani 0.389(5) 1 d D . P A 2
C5B C 0.2298(13) 0.0197(15) 0.7931(8) 0.031(3) Uani 0.389(5) 1 d D . P A 2
C6B C 0.0896(15) 0.056(3) 0.6495(13) 0.051(6) Uani 0.389(5) 1 d D . P A 2
C7B C 0.087(2) 0.087(3) 0.5455(14) 0.059(6) Uani 0.389(5) 1 d D . P A 2
H7B H 0.0106 0.0930 0.5099 0.070 Uiso 0.389(5) 1 calc R . P A 2
C8B C 0.1952(9) 0.1093(6) 0.4985(7) 0.054(3) Uani 0.389(5) 1 d D . P A 2
H8B H 0.1885 0.1357 0.4315 0.065 Uiso 0.389(5) 1 calc DR . P A 2
C9B C 0.3168(13) 0.0951(12) 0.5436(10) 0.043(4) Uani 0.389(5) 1 d D . P A 2
C10B C 0.421(4) 0.141(5) 0.519(2) 0.072(3) Uani 0.389(5) 1 d D . P A 2
H10B H 0.4346 0.1645 0.4527 0.087 Uiso 0.389(5) 1 calc R . P A 2
C11B C 0.5025(14) 0.1512(11) 0.5903(11) 0.065(5) Uani 0.389(5) 1 d D . P A 2
H11B H 0.5652 0.1870 0.5726 0.078 Uiso 0.389(5) 1 calc R . P A 2
C12B C 0.4959(13) 0.1097(11) 0.6905(9) 0.049(4) Uani 0.389(5) 1 d D . P A 2
C13B C 0.532(3) 0.145(3) 0.7815(13) 0.087(10) Uani 0.389(5) 1 d D . P A 2
H13B H 0.6005 0.1769 0.7757 0.104 Uiso 0.389(5) 1 calc R . P A 2
C14B C 0.473(2) 0.1364(19) 0.8760(15) 0.064(9) Uani 0.389(5) 1 d D . P A 2
H14B H 0.4990 0.1636 0.9328 0.076 Uiso 0.389(5) 1 calc R . P A 2
C15B C 0.3709(10) 0.0859(6) 0.8897(6) 0.056(3) Uani 0.389(5) 1 d D . P A 2
C16B C 0.266(2) 0.096(2) 0.9717(13) 0.054(3) Uani 0.389(5) 1 d D . P A 2
H16B H 0.2793 0.1150 1.0372 0.065 Uiso 0.389(5) 1 calc R . P A 2
C17B C 0.1481(19) 0.0791(17) 0.9559(12) 0.067(6) Uani 0.389(5) 1 d D . P A 2
H17B H 0.0823 0.0885 1.0119 0.080 Uiso 0.389(5) 1 calc R . P A 2
C18B C 0.1157(11) 0.0485(8) 0.8624(9) 0.048(3) Uani 0.389(5) 1 d D . P A 2
C19B C -0.0133(17) 0.063(3) 0.8239(13) 0.051(5) Uani 0.389(5) 1 d D . P A 2
H19B H -0.0914 0.0712 0.8694 0.061 Uiso 0.389(5) 1 calc R . P A 2
C20B C -0.0240(9) 0.0643(6) 0.7221(9) 0.051(3) Uani 0.389(5) 1 d D . P A 2
H20B H -0.1093 0.0714 0.6986 0.062 Uiso 0.389(5) 1 calc R . P A 2
C31 C 0.0543(3) 0.5048(2) 0.24539(19) 0.0332(6) Uani 1 1 d . . . . .
C32 C -0.0669(2) 0.4846(2) 0.26017(19) 0.0309(6) Uani 1 1 d . . . . .
C33 C -0.0414(3) 0.3728(2) 0.26449(19) 0.0365(7) Uani 1 1 d . . . . .
C34 C 0.1115(3) 0.3212(2) 0.2496(2) 0.0405(7) Uani 1 1 d . . . . .
C35 C 0.1616(3) 0.4071(2) 0.2394(2) 0.0387(7) Uani 1 1 d . . . . .
C36 C 0.0651(3) 0.6045(2) 0.23673(19) 0.0387(7) Uani 1 1 d . . . . .
C37 C -0.0631(3) 0.6910(2) 0.2450(2) 0.0446(8) Uani 1 1 d . . . . .
H37 H -0.0643 0.7627 0.2400 0.053 Uiso 1 1 calc R . . . .
C38 C -0.1829(3) 0.6731(2) 0.25980(19) 0.0418(7) Uani 1 1 d . . . . .
H38 H -0.2652 0.7331 0.2647 0.050 Uiso 1 1 calc R . . . .
C39 C -0.1909(3) 0.5678(2) 0.26841(18) 0.0331(6) Uani 1 1 d . . . . .
C40 C -0.3042(3) 0.5346(3) 0.2829(2) 0.0452(8) Uani 1 1 d . . . . .
H40 H -0.3938 0.5861 0.2892 0.054 Uiso 1 1 calc R . . . .
C41 C -0.2847(3) 0.4293(3) 0.2877(2) 0.0498(8) Uani 1 1 d . . . . .
H41 H -0.3639 0.4101 0.2980 0.060 Uiso 1 1 calc R . . . .
C42 C -0.1575(4) 0.3437(2) 0.27913(19) 0.0467(8) Uani 1 1 d . . . . .
C43 C 0.2052(4) 0.2197(2) 0.2423(2) 0.0558(9) Uani 1 1 d . . . . .
C44 C 0.3453(4) 0.2129(4) 0.2253(3) 0.0800(13) Uani 1 1 d . . . . .
H44 H 0.4124 0.1431 0.2210 0.096 Uiso 1 1 calc R . . . .
C45 C 0.3918(4) 0.2997(4) 0.2145(2) 0.0749(12) Uani 1 1 d . . . . .
H45 H 0.4863 0.2881 0.2024 0.090 Uiso 1 1 calc R . . . .
C46 C 0.2950(3) 0.4051(3) 0.2219(2) 0.0488(9) Uani 1 1 d . . . . .
C47 C 0.3098(4) 0.5081(4) 0.2128(2) 0.0614(11) Uani 1 1 d . . . . .
H47 H 0.3991 0.5108 0.2009 0.074 Uiso 1 1 calc R . . . .
C48 C 0.2019(4) 0.6029(3) 0.2202(2) 0.0544(9) Uani 1 1 d . . . . .
H48 H 0.2184 0.6687 0.2142 0.065 Uiso 1 1 calc R . . . .
C49 C -0.1585(5) 0.2314(3) 0.2904(3) 0.0843(13) Uani 1 1 d . . . . .
H49A H -0.1166 0.1907 0.2284 0.126 Uiso 1 1 calc GR . . . .
H49B H -0.2527 0.2334 0.3030 0.126 Uiso 1 1 calc GR . . . .
H49C H -0.1070 0.1968 0.3471 0.126 Uiso 1 1 calc DGR . . . .
C50 C 0.1708(5) 0.1177(3) 0.2492(3) 0.1100(17) Uani 1 1 d . . . . .
H50A H 0.0989 0.1250 0.3037 0.165 Uiso 1 1 calc DGR . . . .
H50B H 0.2522 0.0569 0.2630 0.165 Uiso 1 1 calc GR . . . .
H50C H 0.1392 0.1055 0.1852 0.165 Uiso 1 1 calc GR . . . .
N51 N 0.2292(3) 0.7408(3) 0.4475(2) 0.0578(8) Uani 1 1 d . . . . .
N52 N 0.4716(3) 0.3903(2) 0.45183(17) 0.0420(6) Uani 1 1 d . . . . .
C51 C -0.1246(3) 0.5861(2) 0.50597(18) 0.0313(6) Uani 1 1 d . . . . .
H51 H -0.2098 0.6433 0.5098 0.038 Uiso 1 1 calc R . . . .
C52 C -0.0093(3) 0.6079(2) 0.49105(18) 0.0323(7) Uani 1 1 d . . . . .
H52 H -0.0135 0.6803 0.4853 0.039 Uiso 1 1 calc R . . . .
C53 C 0.1218(3) 0.5224(2) 0.48366(18) 0.0310(7) Uani 1 1 d . . . . .
C54 C 0.2408(3) 0.5446(2) 0.46738(18) 0.0304(7) Uani 1 1 d . . . . .
C55 C 0.2378(3) 0.6526(3) 0.4567(2) 0.0413(8) Uani 1 1 d . . . . .
C56 C 0.3698(3) 0.4606(3) 0.45919(19) 0.0339(7) Uani 1 1 d . . . . .
N53 N 0.4713(3) 0.3979(2) -0.05841(17) 0.0422(6) Uani 1 1 d . . . . .
N54 N 0.2269(3) 0.7466(2) -0.03684(18) 0.0479(7) Uani 1 1 d . . . . .
C57 C 0.0114(3) 0.3916(2) 0.00273(18) 0.0300(6) Uani 1 1 d . . . . .
H57 H 0.0176 0.3185 0.0045 0.036 Uiso 1 1 calc R . . . .
C58 C 0.1255(3) 0.4156(2) -0.01201(18) 0.0301(6) Uani 1 1 d . . . . .
H58 H 0.2113 0.3593 -0.0201 0.036 Uiso 1 1 calc R . . . .
C59 C 0.1202(3) 0.5254(2) -0.01580(17) 0.0288(6) Uani 1 1 d . . . . .
C60 C 0.2374(3) 0.5494(2) -0.03115(18) 0.0300(7) Uani 1 1 d . . . . .
C61 C 0.3683(3) 0.4666(2) -0.04613(19) 0.0335(7) Uani 1 1 d . . . . .
C62 C 0.2344(3) 0.6580(3) -0.0346(2) 0.0356(7) Uani 1 1 d . . . . .

loop_
_atom_site_aniso_label
_atom_site_aniso_U_11
_atom_site_aniso_U_22
_atom_site_aniso_U_33
_atom_site_aniso_U_23
_atom_site_aniso_U_13
_atom_site_aniso_U_12
C1A 0.050(5) 0.021(4) 0.047(5) 0.013(3) 0.019(4) 0.004(4)
C2A 0.059(7) 0.018(3) 0.029(5) 0.004(4) 0.004(5) 0.000(4)
C3A 0.061(5) 0.018(3) 0.017(6) 0.005(6) 0.006(5) -0.008(3)
C4A 0.062(3) 0.018(3) 0.026(5) -0.004(4) 0.010(4) 0.001(2)
C5A 0.047(4) 0.021(3) 0.039(3) 0.007(4) 0.013(3) 0.002(2)
C6A 0.042(5) 0.017(6) 0.069(7) 0.003(5) -0.004(5) -0.002(4)
C7A 0.067(4) 0.041(4) 0.040(4) 0.003(3) -0.005(3) -0.004(3)
C8A 0.087(7) 0.034(6) 0.028(4) 0.005(3) -0.008(4) -0.004(4)
C9A 0.059(5) 0.028(3) 0.037(5) 0.015(3) 0.009(4) -0.004(4)
C10A 0.076(8) 0.027(4) 0.044(7) 0.007(4) 0.023(5) -0.013(5)
C11A 0.051(8) 0.032(5) 0.073(7) 0.005(6) 0.010(6) -0.020(8)
C12A 0.075(5) 0.022(3) 0.056(5) 0.001(2) -0.004(4) -0.018(3)
C13A 0.082(9) 0.023(5) 0.056(7) -0.001(4) -0.021(5) -0.025(9)
C14A 0.114(12) 0.025(5) 0.043(6) -0.008(5) -0.016(7) -0.012(8)
C15A 0.087(8) 0.032(4) 0.029(5) -0.003(3) 0.009(5) 0.000(4)
C16A 0.111(9) 0.035(6) 0.032(6) 0.002(4) 0.024(6) 0.018(5)
C17A 0.094(12) 0.032(3) 0.058(8) 0.005(7) 0.049(5) 0.006(8)
C18A 0.051(5) 0.031(5) 0.060(8) 0.022(5) 0.024(5) 0.018(4)
C19A 0.037(4) 0.042(4) 0.113(8) 0.025(4) 0.021(4) 0.003(3)
C20A 0.034(6) 0.043(7) 0.080(7) 0.021(5) 0.002(5) 0.001(4)
C1B 0.040(6) 0.007(4) 0.044(7) 0.001(5) -0.001(5) -0.005(3)
C2B 0.062(3) 0.018(3) 0.026(5) -0.004(4) 0.010(4) 0.001(2)
C3B 0.047(4) 0.021(3) 0.039(3) 0.007(4) 0.013(3) 0.002(2)
C4B 0.057(14) 0.023(7) 0.031(9) 0.005(7) 0.003(9) 0.000(10)
C5B 0.057(7) 0.018(4) 0.013(9) 0.007(8) 0.008(7) -0.008(4)
C6B 0.040(8) 0.034(7) 0.087(16) -0.006(7) -0.016(7) -0.019(8)
C7B 0.086(11) 0.036(11) 0.061(12) -0.011(8) -0.031(9) -0.023(9)
C8B 0.084(8) 0.027(5) 0.042(6) -0.011(4) -0.004(5) -0.009(5)
C9B 0.053(9) 0.033(10) 0.033(12) -0.011(8) 0.005(9) -0.005(6)
C10B 0.094(12) 0.032(3) 0.058(8) 0.005(7) 0.049(5) 0.006(8)
C11B 0.058(8) 0.032(8) 0.097(15) -0.008(8) 0.024(9) -0.012(6)
C12B 0.029(5) 0.033(6) 0.080(12) 0.011(8) 0.002(7) -0.009(4)
C13B 0.042(12) 0.047(9) 0.17(2) -0.019(13) -0.034(12) -0.011(8)
C14B 0.066(13) 0.021(11) 0.090(15) -0.019(8) -0.055(13) 0.015(7)
C15B 0.071(8) 0.027(5) 0.054(7) -0.002(4) -0.029(6) 0.010(5)
C16B 0.087(7) 0.034(6) 0.028(4) 0.005(3) -0.008(4) -0.004(4)
C17B 0.087(17) 0.043(8) 0.061(11) 0.019(7) 0.013(11) -0.017(11)
C18B 0.074(9) 0.023(5) 0.041(8) 0.013(4) 0.003(8) -0.014(6)
C19B 0.044(9) 0.025(6) 0.082(13) 0.014(10) 0.012(8) -0.016(8)
C20B 0.053(6) 0.022(4) 0.082(9) 0.002(5) -0.012(6) -0.016(4)
C31 0.0340(15) 0.0316(16) 0.0324(16) 0.0043(12) -0.0028(12) -0.0100(13)
C32 0.0299(15) 0.0290(15) 0.0322(16) -0.0002(11) -0.0004(12) -0.0090(12)
C33 0.0473(18) 0.0272(15) 0.0301(16) -0.0014(12) 0.0040(13) -0.0088(13)
C34 0.0426(17) 0.0382(17) 0.0291(16) 0.0056(12) 0.0016(13) -0.0011(14)
C35 0.0349(16) 0.0480(19) 0.0273(16) 0.0074(13) 0.0000(12) -0.0084(14)
C36 0.058(2) 0.0459(18) 0.0238(16) 0.0100(12) -0.0129(13) -0.0315(16)
C37 0.081(2) 0.0261(16) 0.0290(17) 0.0042(12) -0.0121(15) -0.0204(17)
C38 0.060(2) 0.0263(16) 0.0262(16) -0.0024(12) -0.0079(14) 0.0030(14)
C39 0.0329(16) 0.0402(17) 0.0218(15) -0.0043(12) -0.0034(12) -0.0065(13)
C40 0.0364(17) 0.071(2) 0.0283(17) -0.0061(15) -0.0020(13) -0.0185(16)
C41 0.051(2) 0.080(3) 0.0292(18) -0.0052(16) 0.0022(14) -0.038(2)
C42 0.092(3) 0.0475(19) 0.0196(16) 0.0020(13) -0.0020(15) -0.0488(19)
C43 0.073(2) 0.0380(19) 0.0266(17) 0.0046(13) 0.0027(15) 0.0164(17)
C44 0.064(3) 0.087(3) 0.039(2) 0.004(2) 0.0010(18) 0.036(2)
C45 0.041(2) 0.119(4) 0.037(2) 0.005(2) -0.0026(16) 0.006(2)
C46 0.0281(17) 0.091(3) 0.0190(16) 0.0028(15) -0.0034(12) -0.0097(18)
C47 0.053(2) 0.129(4) 0.0236(18) 0.0067(19) -0.0017(15) -0.059(3)
C48 0.080(3) 0.083(3) 0.0267(18) 0.0093(16) -0.0087(16) -0.061(2)
C49 0.151(4) 0.065(3) 0.059(2) 0.0033(19) -0.008(2) -0.066(3)
C50 0.158(5) 0.052(3) 0.086(3) 0.004(2) 0.041(3) -0.007(3)
N51 0.0508(18) 0.054(2) 0.079(2) 0.0122(15) -0.0172(14) -0.0303(16)
N52 0.0298(15) 0.0594(18) 0.0391(15) -0.0035(12) -0.0005(11) -0.0187(14)
C51 0.0263(16) 0.0368(17) 0.0306(16) 0.0043(12) -0.0042(11) -0.0108(13)
C52 0.0359(17) 0.0313(17) 0.0301(16) 0.0044(12) -0.0053(12) -0.0121(14)
C53 0.0307(17) 0.0384(18) 0.0258(16) 0.0036(11) -0.0047(12) -0.0141(14)
C54 0.0274(16) 0.0385(18) 0.0284(16) 0.0022(12) -0.0043(11) -0.0150(14)
C55 0.0303(17) 0.053(2) 0.046(2) 0.0044(15) -0.0074(13) -0.0205(16)
C56 0.0289(18) 0.050(2) 0.0282(17) 0.0007(13) -0.0040(12) -0.0205(16)
N53 0.0369(16) 0.0450(17) 0.0472(16) -0.0029(12) -0.0048(12) -0.0168(14)
N54 0.0525(17) 0.0440(19) 0.0534(17) 0.0017(12) -0.0063(12) -0.0241(14)
C57 0.0324(17) 0.0292(16) 0.0279(16) 0.0004(11) 0.0001(12) -0.0109(14)
C58 0.0317(16) 0.0305(16) 0.0258(15) -0.0002(11) -0.0030(11) -0.0079(13)
C59 0.0339(17) 0.0346(17) 0.0195(15) -0.0008(11) -0.0035(11) -0.0137(14)
C60 0.0357(17) 0.0338(17) 0.0237(15) 0.0003(11) -0.0029(12) -0.0162(14)
C61 0.0348(19) 0.0425(19) 0.0296(17) 0.0012(12) -0.0056(13) -0.0208(16)
C62 0.0340(17) 0.043(2) 0.0336(17) 0.0020(13) -0.0049(12) -0.0175(15)

loop_
_atom_type_symbol
_atom_type_description
_atom_type_scat_dispersion_real
_atom_type_scat_dispersion_imag
_atom_type_scat_source
C C 0.0033 0.0016 'International Tables Vol C Tables 4.2.6.8 and 6.1.1.4'
H H 0.0000 0.0000 'International Tables Vol C Tables 4.2.6.8 and 6.1.1.4'
N N 0.0061 0.0033 'International Tables Vol C Tables 4.2.6.8 and 6.1.1.4'

loop_
_geom_angle_atom_site_label_1
_geom_angle_atom_site_label_2
_geom_angle_atom_site_label_3
_geom_angle
_geom_angle_site_symmetry_1
_geom_angle_site_symmetry_3
_geom_angle_publ_flag
C5A C1A C2A 109.2(8) . . ?
C6A C1A C2A 121.3(9) . . ?
C6A C1A C5A 123.8(8) . . ?
C1A C2A C3A 107.2(6) . . ?
C9A C2A C1A 123.7(10) . . ?
C9A C2A C3A 122.3(9) . . ?
C4A C3A C2A 107.5(6) . . ?
C12A C3A C2A 123.4(7) . . ?
C12A C3A C4A 122.7(8) . . ?
C5A C4A C3A 108.8(7) . . ?
C15A C4A C3A 123.2(8) . . ?
C15A C4A C5A 121.2(9) . . ?
C1A C5A C4A 107.3(7) . . ?
C18A C5A C1A 121.1(9) . . ?
C18A C5A C4A 125.4(11) . . ?
C1A C6A C7A 116.2(7) . . ?
C1A C6A C20A 113.4(9) . . ?
C7A C6A C20A 128.4(10) . . ?
C6A C7A H7A 119.6 . . ?
C8A C7A C6A 120.7(7) . . ?
C8A C7A H7A 119.6 . . ?
C7A C8A H8A 118.2 . . ?
C7A C8A C9A 123.6(8) . . ?
C9A C8A H8A 118.2 . . ?
C2A C9A C8A 113.5(8) . . ?
C2A C9A C10A 114.9(8) . . ?
C10A C9A C8A 130.1(8) . . ?
C9A C10A H10A 118.9 . . ?
C11A C10A C9A 122.3(9) . . ?
C11A C10A H10A 118.9 . . ?
C10A C11A H11A 118.8 . . ?
C10A C11A C12A 122.4(9) . . ?
C12A C11A H11A 118.8 . . ?
C3A C12A C11A 113.4(7) . . ?
C3A C12A C13A 114.2(8) . . ?
C13A C12A C11A 130.7(9) . . ?
C12A C13A H13A 119.1 . . ?
C14A C13A C12A 121.9(11) . . ?
C14A C13A H13A 119.1 . . ?
C13A C14A H14A 119.1 . . ?
C13A C14A C15A 121.9(11) . . ?
C15A C14A H14A 119.1 . . ?
C4A C15A C14A 114.6(8) . . ?
C4A C15A C16A 115.2(9) . . ?
C16A C15A C14A 128.8(11) . . ?
C15A C16A H16A 119.1 . . ?
C17A C16A C15A 121.8(11) . . ?
C17A C16A H16A 119.1 . . ?
C16A C17A H17A 118.3 . . ?
C16A C17A C18A 123.4(11) . . ?
C18A C17A H17A 118.3 . . ?
C5A C18A C17A 111.6(10) . . ?
C5A C18A C19A 115.8(8) . . ?
C19A C18A C17A 131.4(10) . . ?
C18A C19A H19A 119.3 . . ?
C20A C19A C18A 121.5(8) . . ?
C20A C19A H19A 119.3 . . ?
C6A C20A H20A 118.5 . . ?
C19A C20A C6A 123.0(11) . . ?
C19A C20A H20A 118.5 . . ?
C2B C1B C5B 110.3(10) . . ?
C6B C1B C2B 120.2(12) . . ?
C6B C1B C5B 123.0(12) . . ?
C1B C2B C3B 105.9(11) . . ?
C9B C2B C1B 123.5(14) . . ?
C9B C2B C3B 123.6(16) . . ?
C4B C3B C2B 109.0(12) . . ?
C12B C3B C2B 121.0(16) . . ?
C12B C3B C4B 122.9(15) . . ?
C5B C4B C3B 108.0(9) . . ?
C15B C4B C3B 123.1(13) . . ?
C15B C4B C5B 123.2(11) . . ?
C4B C5B C1B 106.8(8) . . ?
C18B C5B C1B 120.5(12) . . ?
C18B C5B C4B 124.7(12) . . ?
C1B C6B C7B 116.5(12) . . ?
C1B C6B C20B 115.0(11) . . ?
C20B C6B C7B 128.1(14) . . ?
C6B C7B H7B 120.3 . . ?
C8B C7B C6B 119.4(14) . . ?
C8B C7B H7B 120.3 . . ?
C7B C8B H8B 118.1 . . ?
C7B C8B C9B 123.8(12) . . ?
C9B C8B H8B 118.1 . . ?
C2B C9B C8B 114.1(12) . . ?
C2B C9B C10B 114.2(13) . . ?
C8B C9B C10B 130.8(16) . . ?
C9B C10B H10B 119.2 . . ?
C11B C10B C9B 121.6(17) . . ?
C11B C10B H10B 119.2 . . ?
C10B C11B H11B 118.8 . . ?
C10B C11B C12B 122.3(15) . . ?
C12B C11B H11B 118.8 . . ?
C3B C12B C11B 115.6(11) . . ?
C3B C12B C13B 113.3(12) . . ?
C11B C12B C13B 128.4(14) . . ?
C12B C13B H13B 118.0 . . ?
C14B C13B C12B 124.0(16) . . ?
C14B C13B H13B 118.0 . . ?
C13B C14B H14B 119.8 . . ?
C13B C14B C15B 120.4(16) . . ?
C15B C14B H14B 119.8 . . ?
C4B C15B C14B 115.3(11) . . ?
C4B C15B C16B 113.2(11) . . ?
C14B C15B C16B 129.9(12) . . ?
C15B C16B H16B 119.6 . . ?
C17B C16B C15B 120.8(14) . . ?
C17B C16B H16B 119.6 . . ?
C16B C17B H17B 117.2 . . ?
C16B C17B C18B 125.7(15) . . ?
C18B C17B H17B 117.2 . . ?
C5B C18B C17B 110.3(11) . . ?
C5B C18B C19B 116.8(13) . . ?
C17B C18B C19B 131.6(14) . . ?
C18B C19B H19B 119.7 . . ?
C20B C19B C18B 120.5(14) . . ?
C20B C19B H19B 119.7 . . ?
C6B C20B H20B 118.9 . . ?
C19B C20B C6B 122.3(11) . . ?
C19B C20B H20B 118.9 . . ?
C32 C31 C35 108.4(2) . . ?
C36 C31 C32 125.3(2) . . ?
C36 C31 C35 126.4(3) . . ?
C31 C32 C33 110.6(2) . . ?
C39 C32 C31 120.9(2) . . ?
C39 C32 C33 128.5(2) . . ?
C32 C33 C34 105.1(2) . . ?
C42 C33 C32 115.2(2) . . ?
C42 C33 C34 139.6(3) . . ?
C35 C34 C33 105.4(2) . . ?
C43 C34 C33 137.4(3) . . ?
C43 C34 C35 117.1(3) . . ?
C31 C35 C34 110.4(2) . . ?
C46 C35 C31 119.8(3) . . ?
C46 C35 C34 129.7(3) . . ?
C31 C36 C37 114.0(3) . . ?
C31 C36 C48 114.0(3) . . ?
C48 C36 C37 131.9(3) . . ?
C36 C37 H37 119.2 . . ?
C38 C37 C36 121.7(3) . . ?
C38 C37 H37 119.2 . . ?
C37 C38 H38 118.5 . . ?
C37 C38 C39 123.0(3) . . ?
C39 C38 H38 118.5 . . ?
C32 C39 C38 115.1(2) . . ?
C32 C39 C40 114.2(3) . . ?
C40 C39 C38 130.7(3) . . ?
C39 C40 H40 120.3 . . ?
C41 C40 C39 119.3(3) . . ?
C41 C40 H40 120.3 . . ?
C40 C41 H41 116.7 . . ?
C40 C41 C42 126.6(3) . . ?
C42 C41 H41 116.7 . . ?
C33 C42 C41 116.2(3) . . ?
C33 C42 C49 125.9(3) . . ?
C41 C42 C49 117.9(3) . . ?
C34 C43 C44 115.5(3) . . ?
C34 C43 C50 124.8(3) . . ?
C44 C43 C50 119.7(3) . . ?
C43 C44 H44 117.0 . . ?
C45 C44 C43 126.0(3) . . ?
C45 C44 H44 117.0 . . ?
C44 C45 H45 120.7 . . ?
C44 C45 C46 118.7(3) . . ?
C46 C45 H45 120.7 . . ?
C35 C46 C45 112.9(3) . . ?
C35 C46 C47 115.3(3) . . ?
C45 C46 C47 131.8(3) . . ?
C46 C47 H47 118.3 . . ?
C48 C47 C46 123.4(3) . . ?
C48 C47 H47 118.3 . . ?
C36 C48 H48 119.4 . . ?
C47 C48 C36 121.2(3) . . ?
C47 C48 H48 119.4 . . ?
C42 C49 H49A 109.5 . . ?
C42 C49 H49B 109.5 . . ?
C42 C49 H49C 109.5 . . ?
H49A C49 H49B 109.5 . . ?
H49A C49 H49C 109.5 . . ?
H49B C49 H49C 109.5 . . ?
C43 C50 H50A 109.5 . . ?
C43 C50 H50B 109.5 . . ?
C43 C50 H50C 109.5 . . ?
H50A C50 H50B 109.5 . . ?
H50A C50 H50C 109.5 . . ?
H50B C50 H50C 109.5 . . ?
C52 C51 H51 119.5 . . ?
C52 C51 C53 121.1(3) . 2_566 ?
C53 C51 H51 119.5 2_566 . ?
C51 C52 H52 119.6 . . ?
C51 C52 C53 120.7(3) . . ?
C53 C52 H52 119.6 . . ?
C51 C53 C52 118.2(2) 2_566 . ?
C54 C53 C51 120.9(2) . 2_566 ?
C54 C53 C52 120.9(3) . . ?
C53 C54 C55 120.8(2) . . ?
C53 C54 C56 121.0(3) . . ?
C56 C54 C55 118.2(2) . . ?
N51 C55 C54 176.9(3) . . ?
N52 C56 C54 177.6(3) . . ?
C58 C57 H57 119.5 . . ?
C58 C57 C59 121.0(3) . 2_565 ?
C59 C57 H57 119.5 2_565 . ?
C57 C58 H58 119.4 . . ?
C57 C58 C59 121.1(2) . . ?
C59 C58 H58 119.4 . . ?
C57 C59 C58 117.9(2) 2_565 . ?
C60 C59 C57 121.2(2) . 2_565 ?
C60 C59 C58 120.9(2) . . ?
C59 C60 C61 121.2(2) . . ?
C59 C60 C62 121.7(2) . . ?
C62 C60 C61 117.0(2) . . ?
N53 C61 C60 177.9(3) . . ?
N54 C62 C60 177.5(3) . . ?

loop_
_geom_bond_atom_site_label_1
_geom_bond_atom_site_label_2
_geom_bond_distance
_geom_bond_site_symmetry_2
_geom_bond_publ_flag
C1A C2A 1.409(9) . ?
C1A C5A 1.405(10) . ?
C1A C6A 1.387(11) . ?
C2A C3A 1.421(10) . ?
C2A C9A 1.376(9) . ?
C3A C4A 1.414(9) . ?
C3A C12A 1.384(9) . ?
C4A C5A 1.407(9) . ?
C4A C15A 1.366(9) . ?
C5A C18A 1.380(10) . ?
C6A C7A 1.440(9) . ?
C6A C20A 1.442(10) . ?
C7A H7A 0.9500 . ?
C7A C8A 1.354(10) . ?
C8A H8A 0.9500 . ?
C8A C9A 1.455(9) . ?
C9A C10A 1.427(10) . ?
C10A H10A 0.9500 . ?
C10A C11A 1.380(12) . ?
C11A H11A 0.9500 . ?
C11A C12A 1.448(10) . ?
C12A C13A 1.445(9) . ?
C13A H13A 0.9500 . ?
C13A C14A 1.381(12) . ?
C14A H14A 0.9500 . ?
C14A C15A 1.449(11) . ?
C15A C16A 1.430(9) . ?
C16A H16A 0.9500 . ?
C16A C17A 1.369(13) . ?
C17A H17A 0.9500 . ?
C17A C18A 1.440(11) . ?
C18A C19A 1.431(10) . ?
C19A H19A 0.9500 . ?
C19A C20A 1.356(11) . ?
C20A H20A 0.9500 . ?
C1B C2B 1.404(12) . ?
C1B C5B 1.413(10) . ?
C1B C6B 1.385(12) . ?
C2B C3B 1.417(12) . ?
C2B C9B 1.378(12) . ?
C3B C4B 1.415(12) . ?
C3B C12B 1.380(12) . ?
C4B C5B 1.406(12) . ?
C4B C15B 1.368(11) . ?
C5B C18B 1.391(12) . ?
C6B C7B 1.438(13) . ?
C6B C20B 1.438(12) . ?
C7B H7B 0.9500 . ?
C7B C8B 1.365(15) . ?
C8B H8B 0.9500 . ?
C8B C9B 1.414(11) . ?
C9B C10B 1.440(14) . ?
C10B H10B 0.9500 . ?
C10B C11B 1.368(16) . ?
C11B H11B 0.9500 . ?
C11B C12B 1.436(12) . ?
C12B C13B 1.442(13) . ?
C13B H13B 0.9500 . ?
C13B C14B 1.374(16) . ?
C14B H14B 0.9500 . ?
C14B C15B 1.446(13) . ?
C15B C16B 1.453(13) . ?
C16B H16B 0.9500 . ?
C16B C17B 1.371(14) . ?
C17B H17B 0.9500 . ?
C17B C18B 1.427(13) . ?
C18B C19B 1.443(12) . ?
C19B H19B 0.9500 . ?
C19B C20B 1.372(14) . ?
C20B H20B 0.9500 . ?
C31 C32 1.387(4) . ?
C31 C35 1.391(4) . ?
C31 C36 1.370(4) . ?
C32 C33 1.417(4) . ?
C32 C39 1.383(4) . ?
C33 C34 1.508(4) . ?
C33 C42 1.400(4) . ?
C34 C35 1.413(4) . ?
C34 C43 1.365(4) . ?
C35 C46 1.391(4) . ?
C36 C37 1.433(4) . ?
C36 C48 1.428(4) . ?
C37 H37 0.9500 . ?
C37 C38 1.356(4) . ?
C38 H38 0.9500 . ?
C38 C39 1.432(4) . ?
C39 C40 1.404(4) . ?
C40 H40 0.9500 . ?
C40 C41 1.344(4) . ?
C41 H41 0.9500 . ?
C41 C42 1.420(4) . ?
C42 C49 1.500(4) . ?
C43 C44 1.441(5) . ?
C43 C50 1.518(5) . ?
C44 H44 0.9500 . ?
C44 C45 1.401(6) . ?
C45 H45 0.9500 . ?
C45 C46 1.417(5) . ?
C46 C47 1.433(5) . ?
C47 H47 0.9500 . ?
C47 C48 1.370(5) . ?
C48 H48 0.9500 . ?
C49 H49A 0.9800 . ?
C49 H49B 0.9800 . ?
C49 H49C 0.9800 . ?
C50 H50A 0.9800 . ?
C50 H50B 0.9800 . ?
C50 H50C 0.9800 . ?
N51 C55 1.149(4) . ?
N52 C56 1.149(3) . ?
C51 H51 0.9500 . ?
C51 C52 1.339(4) . ?
C51 C53 1.436(4) 2_566 ?
C52 H52 0.9500 . ?
C52 C53 1.446(4) . ?
C53 C51 1.436(4) 2_566 ?
C53 C54 1.379(4) . ?
C54 C55 1.429(4) . ?
C54 C56 1.422(4) . ?
N53 C61 1.149(3) . ?
N54 C62 1.154(4) . ?
C57 H57 0.9500 . ?
C57 C58 1.341(4) . ?
C57 C59 1.437(4) 2_565 ?
C58 H58 0.9500 . ?
C58 C59 1.441(4) . ?
C59 C57 1.437(4) 2_565 ?
C59 C60 1.374(4) . ?
C60 C61 1.433(4) . ?
C60 C62 1.432(4) . ?

loop_
_geom_torsion_atom_site_label_1
_geom_torsion_atom_site_label_2
_geom_torsion_atom_site_label_3
_geom_torsion_atom_site_label_4
_geom_torsion
_geom_torsion_site_symmetry_1
_geom_torsion_site_symmetry_2
_geom_torsion_site_symmetry_3
_geom_torsion_site_symmetry_4
_geom_torsion_publ_flag
C1A C2A C3A C4A -0.2(14) . . . . ?
C1A C2A C3A C12A -152.6(10) . . . . ?
C1A C2A C9A C8A -10.2(16) . . . . ?
C1A C2A C9A C10A 157.1(11) . . . . ?
C1A C5A C18A C17A -158(2) . . . . ?
C1A C5A C18A C19A 11(2) . . . . ?
C1A C6A C7A C8A -8.1(17) . . . . ?
C1A C6A C20A C19A 8(2) . . . . ?
C2A C1A C5A C4A -1(2) . . . . ?
C2A C1A C5A C18A 152.9(17) . . . . ?
C2A C1A C6A C7A 6.0(19) . . . . ?
C2A C1A C6A C20A -159.2(13) . . . . ?
C2A C3A C4A C5A -0.3(18) . . . . ?
C2A C3A C4A C15A -151.3(13) . . . . ?
C2A C3A C12A C11A -8.7(14) . . . . ?
C2A C3A C12A C13A 158.2(11) . . . . ?
C2A C9A C10A C11A -9.3(18) . . . . ?
C3A C2A C9A C8A -157.5(10) . . . . ?
C3A C2A C9A C10A 9.8(13) . . . . ?
C3A C4A C5A C1A 1(2) . . . . ?
C3A C4A C5A C18A -151.6(17) . . . . ?
C3A C4A C15A C14A -10(2) . . . . ?
C3A C4A C15A C16A 157.2(14) . . . . ?
C3A C12A C13A C14A -12(2) . . . . ?
C4A C3A C12A C11A -157.1(14) . . . . ?
C4A C3A C12A C13A 9.8(16) . . . . ?
C4A C5A C18A C17A -10(3) . . . . ?
C4A C5A C18A C19A 159.4(17) . . . . ?
C4A C15A C16A C17A -9(3) . . . . ?
C5A C1A C2A C3A 0.6(16) . . . . ?
C5A C1A C2A C9A -150.8(13) . . . . ?
C5A C1A C6A C7A 156.6(15) . . . . ?
C5A C1A C6A C20A -9(2) . . . . ?
C5A C4A C15A C14A -157.9(18) . . . . ?
C5A C4A C15A C16A 10(2) . . . . ?
C5A C18A C19A C20A -11.3(16) . . . . ?
C6A C1A C2A C3A 155.0(10) . . . . ?
C6A C1A C2A C9A 3(2) . . . . ?
C6A C1A C5A C4A -154.4(14) . . . . ?
C6A C1A C5A C18A -1(3) . . . . ?
C6A C7A C8A C9A 1.0(19) . . . . ?
C7A C6A C20A C19A -155.0(12) . . . . ?
C7A C8A C9A C2A 7.9(17) . . . . ?
C7A C8A C9A C10A -156.9(11) . . . . ?
C8A C9A C10A C11A 155.4(15) . . . . ?
C9A C2A C3A C4A 151.7(12) . . . . ?
C9A C2A C3A C12A -0.7(14) . . . . ?
C9A C10A C11A C12A 0(2) . . . . ?
C10A C11A C12A C3A 9(2) . . . . ?
C10A C11A C12A C13A -155.1(16) . . . . ?
C11A C12A C13A C14A 152.2(17) . . . . ?
C12A C3A C4A C5A 152.4(14) . . . . ?
C12A C3A C4A C15A 1(2) . . . . ?
C12A C13A C14A C15A 3(3) . . . . ?
C13A C14A C15A C4A 8(2) . . . . ?
C13A C14A C15A C16A -157.4(17) . . . . ?
C14A C15A C16A C17A 156(2) . . . . ?
C15A C4A C5A C1A 152.4(14) . . . . ?
C15A C4A C5A C18A 0(3) . . . . ?
C15A C16A C17A C18A -1(4) . . . . ?
C16A C17A C18A C5A 10(4) . . . . ?
C16A C17A C18A C19A -157(2) . . . . ?
C17A C18A C19A C20A 155(2) . . . . ?
C18A C19A C20A C6A 2(2) . . . . ?
C20A C6A C7A C8A 154.5(16) . . . . ?
C1B C2B C3B C4B -2(4) . . . . ?
C1B C2B C3B C12B -153(3) . . . . ?
C1B C2B C9B C8B -12(3) . . . . ?
C1B C2B C9B C10B 158(3) . . . . ?
C1B C5B C18B C17B -157.2(16) . . . . ?
C1B C5B C18B C19B 11(3) . . . . ?
C1B C6B C7B C8B -16(5) . . . . ?
C1B C6B C20B C19B 13(4) . . . . ?
C2B C1B C5B C4B 1(2) . . . . ?
C2B C1B C5B C18B 151.6(17) . . . . ?
C2B C1B C6B C7B 13(4) . . . . ?
C2B C1B C6B C20B -161(2) . . . . ?
C2B C3B C4B C5B 3(3) . . . . ?
C2B C3B C4B C15B -151(2) . . . . ?
C2B C3B C12B C11B -7(4) . . . . ?
C2B C3B C12B C13B 156(3) . . . . ?
C2B C9B C10B C11B -13(7) . . . . ?
C3B C2B C9B C8B -158(3) . . . . ?
C3B C2B C9B C10B 12(5) . . . . ?
C3B C4B C5B C1B -3(2) . . . . ?
C3B C4B C5B C18B -151(2) . . . . ?
C3B C4B C15B C14B -7(3) . . . . ?
C3B C4B C15B C16B 160(2) . . . . ?
C3B C12B C13B C14B -10(5) . . . . ?
C4B C3B C12B C11B -154(2) . . . . ?
C4B C3B C12B C13B 9(4) . . . . ?
C4B C5B C18B C17B -13(2) . . . . ?
C4B C5B C18B C19B 156(2) . . . . ?
C4B C15B C16B C17B -12(3) . . . . ?
C5B C1B C2B C3B 0(3) . . . . ?
C5B C1B C2B C9B -151(2) . . . . ?
C5B C1B C6B C7B 161(3) . . . . ?
C5B C1B C6B C20B -12(4) . . . . ?
C5B C4B C15B C14B -157.6(16) . . . . ?
C5B C4B C15B C16B 10(2) . . . . ?
C5B C18B C19B C20B -10(4) . . . . ?
C6B C1B C2B C3B 153(3) . . . . ?
C6B C1B C2B C9B 1(4) . . . . ?
C6B C1B C5B C4B -150(2) . . . . ?
C6B C1B C5B C18B 0(3) . . . . ?
C6B C7B C8B C9B 5(4) . . . . ?
C7B C6B C20B C19B -159(3) . . . . ?
C7B C8B C9B C2B 9(3) . . . . ?
C7B C8B C9B C10B -160(4) . . . . ?
C8B C9B C10B C11B 155(3) . . . . ?
C9B C2B C3B C4B 149(2) . . . . ?
C9B C2B C3B C12B -2(5) . . . . ?
C9B C10B C11B C12B 5(7) . . . . ?
C10B C11B C12B C3B 6(5) . . . . ?
C10B C11B C12B C13B -155(4) . . . . ?
C11B C12B C13B C14B 151(3) . . . . ?
C12B C3B C4B C5B 154(3) . . . . ?
C12B C3B C4B C15B -1(4) . . . . ?
C12B C13B C14B C15B 2(5) . . . . ?
C13B C14B C15B C4B 7(3) . . . . ?
C13B C14B C15B C16B -158(3) . . . . ?
C14B C15B C16B C17B 153(2) . . . . ?
C15B C4B C5B C1B 151.4(13) . . . . ?
C15B C4B C5B C18B 3(2) . . . . ?
C15B C16B C17B C18B 1(4) . . . . ?
C16B C17B C18B C5B 11(3) . . . . ?
C16B C17B C18B C19B -155(3) . . . . ?
C17B C18B C19B C20B 155.2(18) . . . . ?
C18B C19B C20B C6B -2(4) . . . . ?
C20B C6B C7B C8B 157(3) . . . . ?
C31 C32 C33 C34 -0.6(3) . . . . ?
C31 C32 C33 C42 -179.9(2) . . . . ?
C31 C32 C39 C38 0.4(4) . . . . ?
C31 C32 C39 C40 179.8(2) . . . . ?
C31 C35 C46 C45 -178.0(3) . . . . ?
C31 C35 C46 C47 0.9(4) . . . . ?
C31 C36 C37 C38 -0.2(4) . . . . ?
C31 C36 C48 C47 0.8(4) . . . . ?
C32 C31 C35 C34 0.4(3) . . . . ?
C32 C31 C35 C46 178.3(2) . . . . ?
C32 C31 C36 C37 0.4(4) . . . . ?
C32 C31 C36 C48 -179.0(3) . . . . ?
C32 C33 C34 C35 0.9(3) . . . . ?
C32 C33 C34 C43 -177.7(3) . . . . ?
C32 C33 C42 C41 0.0(4) . . . . ?
C32 C33 C42 C49 -177.5(3) . . . . ?
C32 C39 C40 C41 0.2(4) . . . . ?
C33 C32 C39 C38 -179.4(2) . . . . ?
C33 C32 C39 C40 0.0(4) . . . . ?
C33 C34 C35 C31 -0.8(3) . . . . ?
C33 C34 C35 C46 -178.4(3) . . . . ?
C33 C34 C43 C44 178.7(3) . . . . ?
C33 C34 C43 C50 -0.3(6) . . . . ?
C34 C33 C42 C41 -179.0(3) . . . . ?
C34 C33 C42 C49 3.6(5) . . . . ?
C34 C35 C46 C45 -0.6(4) . . . . ?
C34 C35 C46 C47 178.3(3) . . . . ?
C34 C43 C44 C45 -0.9(5) . . . . ?
C35 C31 C32 C33 0.2(3) . . . . ?
C35 C31 C32 C39 -179.7(2) . . . . ?
C35 C31 C36 C37 179.4(3) . . . . ?
C35 C31 C36 C48 -0.1(4) . . . . ?
C35 C34 C43 C44 0.2(4) . . . . ?
C35 C34 C43 C50 -178.8(3) . . . . ?
C35 C46 C47 C48 -0.2(4) . . . . ?
C36 C31 C32 C33 179.3(2) . . . . ?
C36 C31 C32 C39 -0.6(4) . . . . ?
C36 C31 C35 C34 -178.7(3) . . . . ?
C36 C31 C35 C46 -0.8(4) . . . . ?
C36 C37 C38 C39 0.1(4) . . . . ?
C37 C36 C48 C47 -178.5(3) . . . . ?
C37 C38 C39 C32 -0.2(4) . . . . ?
C37 C38 C39 C40 -179.5(3) . . . . ?
C38 C39 C40 C41 179.5(3) . . . . ?
C39 C32 C33 C34 179.2(3) . . . . ?
C39 C32 C33 C42 -0.1(4) . . . . ?
C39 C40 C41 C42 -0.3(4) . . . . ?
C40 C41 C42 C33 0.2(4) . . . . ?
C40 C41 C42 C49 177.9(3) . . . . ?
C42 C33 C34 C35 179.9(3) . . . . ?
C42 C33 C34 C43 1.3(6) . . . . ?
C43 C34 C35 C31 178.1(2) . . . . ?
C43 C34 C35 C46 0.6(4) . . . . ?
C43 C44 C45 C46 0.9(5) . . . . ?
C44 C45 C46 C35 -0.2(4) . . . . ?
C44 C45 C46 C47 -178.8(3) . . . . ?
C45 C46 C47 C48 178.4(3) . . . . ?
C46 C47 C48 C36 -0.8(5) . . . . ?
C48 C36 C37 C38 179.1(3) . . . . ?
C50 C43 C44 C45 178.1(3) . . . . ?
C51 C52 C53 C51 -0.8(4) . . . 2_566 ?
C51 C52 C53 C54 179.4(2) . . . . ?
C51 C53 C54 C55 179.7(2) 2_566 . . . ?
C51 C53 C54 C56 0.7(4) 2_566 . . . ?
C52 C53 C54 C55 -0.5(4) . . . . ?
C52 C53 C54 C56 -179.4(2) . . . . ?
C53 C51 C52 C53 0.8(4) 2_566 . . . ?
C57 C58 C59 C57 0.3(4) . . . 2_565 ?
C57 C58 C59 C60 -179.9(2) . . . . ?
C57 C59 C60 C61 -178.8(2) 2_565 . . . ?
C57 C59 C60 C62 0.1(4) 2_565 . . . ?
C58 C59 C60 C61 1.4(4) . . . . ?
C58 C59 C60 C62 -179.7(2) . . . . ?
C59 C57 C58 C59 -0.3(4) 2_565 . . . ?

loop_
_twin_individual_id
_twin_individual_mass_fraction_refined
1 0.633(3)
2 0.367(3)
